data_4120097
loop_
_publ_author_name
'Qiuxia Han'
'Cheng He'
'Min Zhao'
'Bo Qi'
'Jingyang Niu'
'Chunying Duan'

_publ_section_title
;
 Engineering Chiral Polyoxometalate Hybrid Metal-Organic Frameworks for
 Asymmetric Dihydroxylation of Olefins
;
_journal_name_full 'Journal of the American Chemical Society'
_journal_page_first 10186
_journal_page_last 10189
_journal_paper_doi 10.1021/ja401758c
_journal_volume 135
_journal_year 2013
_chemical_formula_sum 'C50 H45.5 B Cl0.5 N10 Ni2 O42 W12'
_chemical_formula_weight 3810.62
_chemical_name_systematic
; 
 ? 
;
_space_group_IT_number 4
_symmetry_cell_setting monoclinic
_symmetry_space_group_name_Hall 'P 2yb'
_symmetry_space_group_name_H-M 'P 1 21 1'
_atom_sites_solution_hydrogens geom
_atom_sites_solution_primary direct
_atom_sites_solution_secondary difmap
_audit_creation_method SHELXL-97
_cell_angle_alpha 90.00
_cell_angle_beta 102.665(2)
_cell_angle_gamma 90.00
_cell_formula_units_Z 2
_cell_length_a 13.4140(3)
_cell_length_b 14.9239(4)
_cell_length_c 20.0622(5)
_cell_measurement_temperature 296(2)
_cell_volume 3918.52(17)
_computing_cell_refinement 'Bruker SAINT'
_computing_data_collection 'Bruker APEX2'
_computing_data_reduction 'Bruker SAINT'
_computing_molecular_graphics 'Bruker SHELXTL'
_computing_publication_material 'Bruker SHELXTL'
_computing_structure_refinement 'SHELXL-97 (Sheldrick, 2008)'
_computing_structure_solution 'SHELXS-97 (Sheldrick, 2008)'
_diffrn_ambient_temperature 296(2)
_diffrn_measured_fraction_theta_full 0.999
_diffrn_measured_fraction_theta_max 0.999
_diffrn_measurement_device_type 'CCD area detector'
_diffrn_measurement_method 'phi and omega scans'
_diffrn_radiation_monochromator graphite
_diffrn_radiation_source 'fine-focus sealed tube'
_diffrn_radiation_type MoK\a
_diffrn_radiation_wavelength 0.71073
_diffrn_reflns_av_R_equivalents 0.0621
_diffrn_reflns_av_sigmaI/netI 0.1037
_diffrn_reflns_limit_h_max 15
_diffrn_reflns_limit_h_min -13
_diffrn_reflns_limit_k_max 12
_diffrn_reflns_limit_k_min -17
_diffrn_reflns_limit_l_max 23
_diffrn_reflns_limit_l_min -23
_diffrn_reflns_number 18409
_diffrn_reflns_theta_full 25.00
_diffrn_reflns_theta_max 25.00
_diffrn_reflns_theta_min 1.56
_exptl_absorpt_coefficient_mu 18.111
_exptl_absorpt_correction_T_max 0.1390
_exptl_absorpt_correction_T_min 0.1031
_exptl_absorpt_correction_type empirical
_exptl_absorpt_process_details SADABS
_exptl_crystal_colour blue
_exptl_crystal_density_diffrn 3.230
_exptl_crystal_description block
_exptl_crystal_F_000 3418
_exptl_crystal_size_max 0.23
_exptl_crystal_size_mid 0.21
_exptl_crystal_size_min 0.18
_refine_diff_density_max 3.080
_refine_diff_density_min -1.601
_refine_diff_density_rms 0.365
_refine_ls_abs_structure_details 'Flack H D (1983), Acta Cryst. A39, 876-881'
_refine_ls_abs_structure_Flack 0.375(8)
_refine_ls_extinction_method none
_refine_ls_goodness_of_fit_ref 1.015
_refine_ls_hydrogen_treatment constr
_refine_ls_matrix_type full
_refine_ls_number_parameters 1067
_refine_ls_number_reflns 10227
_refine_ls_number_restraints 352
_refine_ls_restrained_S_all 1.000
_refine_ls_R_factor_all 0.0843
_refine_ls_R_factor_gt 0.0576
_refine_ls_shift/su_max 0.007
_refine_ls_shift/su_mean 0.000
_refine_ls_structure_factor_coef Fsqd
_refine_ls_weighting_details 'calc w=1/[\s^2^(Fo^2^)+(0.0665P)^2^+0.0000P] where P=(Fo^2^+2Fc^2^)/3'
_refine_ls_weighting_scheme calc
_refine_ls_wR_factor_gt 0.1286
_refine_ls_wR_factor_ref 0.1412
_reflns_number_gt 7722
_reflns_number_total 10227
_reflns_threshold_expression >2sigma(I)
_cod_data_source_file ja401758c_si_004.cif
_cod_data_source_block 1
_cod_original_cell_volume 3918.51(17)
_cod_original_formula_sum 'C50 H45.50 B Cl0.50 N10 Ni2 O42 W12'
_cod_database_code 4120097

loop_
_symmetry_equiv_pos_as_xyz
'x, y, z'
'-x, y+1/2, -z'

loop_
_atom_site_label
_atom_site_type_symbol
_atom_site_fract_x
_atom_site_fract_y
_atom_site_fract_z
_atom_site_U_iso_or_equiv
_atom_site_adp_type
_atom_site_occupancy
_atom_site_symmetry_multiplicity
_atom_site_calc_flag
_atom_site_refinement_flags
_atom_site_disorder_assembly
_atom_site_disorder_group
W12 W 0.34956(4) 0.56339(4) 0.16120(3) 0.03090(15) Uani 1 1 d . . .
W5 W 0.37164(3) 0.57710(4) 0.34501(3) 0.03022(15) Uani 1 1 d . . .
W3 W 0.54228(3) 0.43083(3) 0.27703(3) 0.02895(14) Uani 1 1 d . . .
W10 W 0.25971(4) 0.38106(4) 0.07386(3) 0.03447(16) Uani 1 1 d . . .
W1 W 0.44815(4) 0.25062(4) 0.19206(3) 0.03160(15) Uani 1 1 d . . .
W8 W 0.02132(4) 0.32298(4) 0.22653(3) 0.02939(15) Uani 1 1 d . . .
W9 W 0.17805(4) 0.19159(4) 0.16508(3) 0.03212(15) Uani 1 1 d . . .
W7 W 0.19797(3) 0.20295(3) 0.33310(3) 0.02986(15) Uani 1 1 d . . .
W6 W 0.12829(3) 0.52096(3) 0.32062(3) 0.02780(14) Uani 1 1 d . . .
W2 W 0.46956(3) 0.25737(4) 0.35988(3) 0.02869(14) Uani 1 1 d . . .
W11 W 0.10369(4) 0.51184(4) 0.13641(3) 0.03196(15) Uani 1 1 d . . .
W4 W 0.29836(4) 0.40279(4) 0.42845(3) 0.03052(15) Uani 1 1 d . . .
Ni1 Ni 0.57281(10) 1.04424(10) 0.13899(7) 0.0253(4) Uani 1 1 d . . .
Ni2 Ni -0.04728(10) 0.70739(11) 0.35060(7) 0.0254(4) Uani 1 1 d . . .
B1 B 0.2808(7) 0.3821(8) 0.2507(5) 0.000 Uiso 1 1 d . . .
O1W O 0.6466(5) 0.9214(5) 0.1283(5) 0.039(3) Uani 1 1 d . . .
Cl1 Cl -0.1392(4) 0.8361(5) 0.3527(4) 0.043(2) Uani 0.50 1 d P A 1
O2W O -0.1230(16) 0.8308(15) 0.3512(11) 0.0579(7) Uani 0.50 1 d PU A 2
O1 O 0.5050(5) 0.1724(5) 0.1512(4) 0.0254(19) Uani 1 1 d U . .
O2 O 0.4961(5) 0.1968(5) 0.2822(4) 0.029(2) Uani 1 1 d . . .
O3 O 0.5625(5) 0.3374(6) 0.2178(4) 0.033(3) Uani 1 1 d . . .
O4 O 0.3278(6) 0.1863(6) 0.1860(4) 0.0365(3) Uani 1 1 d U . .
O5 O 0.3803(6) 0.3200(6) 0.1183(4) 0.039(3) Uani 1 1 d . . .
O6 O 0.3844(6) 0.3488(5) 0.2618(4) 0.033(2) Uani 1 1 d U . .
O7 O 0.5419(6) 0.1901(6) 0.4218(4) 0.041(3) Uani 1 1 d . . .
O8 O 0.5721(5) 0.3439(5) 0.3515(4) 0.027(2) Uani 1 1 d . . .
O9 O 0.4131(6) 0.3409(6) 0.4116(4) 0.039(3) Uani 1 1 d . . .
O10 O 0.3425(5) 0.1946(6) 0.3442(4) 0.0297(3) Uani 1 1 d U . .
O11 O 0.6594(6) 0.4755(6) 0.2890(4) 0.040(3) Uani 1 1 d . . .
O12 O 0.4825(6) 0.5060(5) 0.3366(4) 0.033(3) Uani 1 1 d . . .
O13 O 0.4652(5) 0.5012(5) 0.2030(4) 0.030(2) Uani 1 1 d . . .
O14 O 0.3093(5) 0.3916(6) 0.5137(3) 0.028(2) Uani 1 1 d U . .
O15 O 0.3730(6) 0.5146(6) 0.4279(4) 0.038(3) Uani 1 1 d . . .
O16 O 0.1732(6) 0.4727(5) 0.4104(4) 0.0296(3) Uani 1 1 d U . .
O17 O 0.2188(6) 0.3041(5) 0.3952(4) 0.031(3) Uani 1 1 d . . .
O18 O 0.2731(5) 0.4449(6) 0.3095(4) 0.031(2) Uani 1 1 d U . .
O19 O 0.4345(6) 0.6762(6) 0.3791(4) 0.039(3) Uani 1 1 d U . .
O20 O 0.2335(5) 0.6065(6) 0.3437(4) 0.032(3) Uani 1 1 d . . .
O21 O 0.3482(5) 0.6023(5) 0.2508(4) 0.031(2) Uani 1 1 d . . .
O22 O 0.0377(4) 0.5933(5) 0.3416(4) 0.0176(18) Uani 1 1 d U A .
O23 O 0.0546(6) 0.4197(6) 0.2933(4) 0.035(3) Uani 1 1 d . . .
O24 O 0.1124(6) 0.5509(5) 0.2292(4) 0.035(3) Uani 1 1 d . . .
O25 O 0.1760(6) 0.1202(5) 0.3852(4) 0.034(3) Uani 1 1 d . . .
O26 O 0.0602(5) 0.2418(5) 0.3007(3) 0.0168(3) Uani 1 1 d U . .
O27 O 0.1831(7) 0.1345(6) 0.2492(4) 0.041(3) Uani 1 1 d . . .
O28 O 0.2003(5) 0.3068(5) 0.2445(4) 0.028(2) Uani 1 1 d . . .
O29 O -0.1054(5) 0.3166(7) 0.2139(4) 0.043(3) Uani 1 1 d . . .
O30 O 0.0431(5) 0.2297(5) 0.1643(4) 0.028(2) Uani 1 1 d . . .
O31 O 0.0366(5) 0.4094(5) 0.1611(4) 0.031(3) Uani 1 1 d . . .
O32 O 0.1496(7) 0.1051(6) 0.1106(5) 0.054(3) Uani 1 1 d . . .
O33 O 0.1874(6) 0.2829(5) 0.0997(4) 0.043(3) Uani 1 1 d . . .
O34 O 0.2583(7) 0.3515(7) -0.0096(5) 0.057(4) Uani 1 1 d . . .
O35 O 0.1393(6) 0.4485(7) 0.0634(4) 0.042(3) Uani 1 1 d . . .
O36 O 0.3377(6) 0.4914(5) 0.0839(4) 0.031(3) Uani 1 1 d . . .
O37 O 0.2613(6) 0.4398(5) 0.1851(4) 0.033(3) Uani 1 1 d . . .
O38 O 0.0028(6) 0.5734(6) 0.0968(4) 0.044(3) Uani 1 1 d . . .
O39 O 0.2101(5) 0.5978(6) 0.1319(4) 0.033(3) Uani 1 1 d . . .
O40 O 0.4039(6) 0.6570(7) 0.1316(5) 0.053(3) Uani 1 1 d . . .
C1 C 0.4339(8) 0.8954(8) 0.1621(6) 0.028(2) Uani 1 1 d U . .
H1A H 0.4610 0.8655 0.1294 0.034 Uiso 1 1 calc R . .
C2 C 0.3517(9) 0.8572(9) 0.1854(6) 0.038(4) Uani 1 1 d . . .
H2A H 0.3258 0.8029 0.1663 0.045 Uiso 1 1 calc R . .
C3 C 0.3066(7) 0.8951(8) 0.2352(6) 0.023(2) Uani 1 1 d U . .
C4 C 0.3561(9) 0.9716(9) 0.2594(6) 0.033(3) Uani 1 1 d U . .
H4A H 0.3340 0.9999 0.2948 0.039 Uiso 1 1 calc R . .
C5 C 0.4305(9) 1.0099(9) 0.2388(7) 0.038(3) Uani 1 1 d U . .
H5A H 0.4576 1.0633 0.2589 0.046 Uiso 1 1 calc R . .
C6 C 0.2241(8) 0.8557(8) 0.2610(6) 0.031(4) Uani 1 1 d . . .
C7 C 0.1884(8) 0.8914(8) 0.3134(6) 0.026(2) Uani 1 1 d U A .
H7A H 0.2202 0.9422 0.3351 0.031 Uiso 1 1 calc R . .
C8 C 0.1044(9) 0.8545(8) 0.3363(6) 0.034(3) Uani 1 1 d U . .
H8A H 0.0822 0.8802 0.3727 0.041 Uiso 1 1 calc R A .
C9 C 0.0910(7) 0.7483(8) 0.2480(5) 0.019(2) Uani 1 1 d U . .
H9A H 0.0571 0.6998 0.2240 0.023 Uiso 1 1 calc R A .
C10 C 0.1671(8) 0.7816(7) 0.2273(6) 0.022(3) Uani 1 1 d . A .
H10A H 0.1857 0.7567 0.1893 0.027 Uiso 1 1 calc R . .
C11 C 0.6303(13) 1.1947(12) 0.0507(9) 0.078(3) Uani 1 1 d U . .
H11A H 0.5620 1.2111 0.0447 0.094 Uiso 1 1 calc R . .
C12 C 0.6989(11) 1.2514(12) 0.0266(8) 0.064(3) Uani 1 1 d U . .
H12A H 0.6773 1.3085 0.0113 0.077 Uiso 1 1 calc R . .
C13 C 0.7998(9) 1.2241(8) 0.0249(6) 0.033(3) Uani 1 1 d U . .
C14 C 0.8297(10) 1.1443(10) 0.0616(8) 0.052(3) Uani 1 1 d U . .
H14A H 0.8981 1.1272 0.0716 0.063 Uiso 1 1 calc R . .
C15 C 0.7557(9) 1.0901(10) 0.0835(8) 0.050(5) Uani 1 1 d . . .
H15A H 0.7751 1.0327 0.0992 0.060 Uiso 1 1 calc R . .
C16 C 0.8665(11) 1.2760(10) -0.0058(8) 0.053(3) Uani 1 1 d U . .
C17 C 0.8609(14) 1.3695(13) -0.0170(10) 0.089(3) Uani 1 1 d U . .
H17A H 0.8124 1.4042 -0.0022 0.107 Uiso 1 1 calc R . .
C18 C 0.9331(12) 1.4094(12) -0.0523(9) 0.076(3) Uani 1 1 d U . .
H18A H 0.9278 1.4703 -0.0622 0.091 Uiso 1 1 calc R . .
C19 C 1.0265(10) 1.2817(9) -0.0489(7) 0.046(3) Uani 1 1 d U . .
H19A H 1.0863 1.2529 -0.0532 0.055 Uiso 1 1 calc R . .
C20 C 0.9581(12) 1.2402(13) -0.0194(9) 0.081(3) Uani 1 1 d U . .
H20A H 0.9725 1.1810 -0.0065 0.097 Uiso 1 1 calc R . .
C21 C -0.1140(8) 0.5579(8) 0.4318(6) 0.025(2) Uani 1 1 d U . .
H21A H -0.0477 0.5385 0.4331 0.030 Uiso 1 1 calc R A .
C22 C -0.1739(9) 0.5060(9) 0.4630(6) 0.035(3) Uani 1 1 d U A .
H22A H -0.1478 0.4521 0.4827 0.042 Uiso 1 1 calc R . .
C23 C -0.2730(7) 0.5309(7) 0.4664(5) 0.020(3) Uani 1 1 d . . .
C24 C -0.3030(9) 0.6140(8) 0.4354(7) 0.033(3) Uani 1 1 d U A .
H24A H -0.3668 0.6370 0.4371 0.040 Uiso 1 1 calc R . .
C25 C -0.2379(10) 0.6641(8) 0.4014(7) 0.044(5) Uani 1 1 d . . .
H25A H -0.2604 0.7180 0.3801 0.053 Uiso 1 1 calc R A .
C26 C -0.3409(9) 0.4824(7) 0.4982(6) 0.026(4) Uani 1 1 d . A .
C27 C -0.3371(9) 0.3907(9) 0.5003(6) 0.0363(3) Uani 1 1 d U . .
H27A H -0.2934 0.3602 0.4781 0.044 Uiso 1 1 calc R A .
C28 C -0.3985(9) 0.3428(9) 0.5356(6) 0.036(3) Uani 1 1 d U A .
H28A H -0.3988 0.2805 0.5359 0.044 Uiso 1 1 calc R . .
C29 C -0.4640(9) 0.4792(9) 0.5673(7) 0.037(3) Uani 1 1 d U A .
H29A H -0.5081 0.5076 0.5905 0.045 Uiso 1 1 calc R . .
C30 C -0.4060(8) 0.5308(11) 0.5312(7) 0.048(5) Uani 1 1 d . . .
H30A H -0.4104 0.5930 0.5293 0.057 Uiso 1 1 calc R A .
C31 C 0.7171(8) 1.1622(8) 0.2384(6) 0.027(2) Uani 1 1 d U . .
H41A H 0.7092 1.1977 0.1995 0.033 Uiso 1 1 calc R . .
C32 C 0.7776(9) 1.2045(10) 0.3001(8) 0.053(5) Uani 1 1 d . . .
H42A H 0.8107 1.2594 0.3010 0.063 Uiso 1 1 calc R . .
C33 C 0.7787(9) 1.1480(9) 0.3610(7) 0.034(3) Uani 1 1 d U . .
C34 C 0.7246(8) 1.0658(8) 0.3495(6) 0.028(2) Uani 1 1 d U . .
H44A H 0.7200 1.0309 0.3871 0.034 Uiso 1 1 calc R . .
C35 C 0.6799(7) 1.0361(8) 0.2871(5) 0.022(2) Uani 1 1 d U . .
H45A H 0.6525 0.9787 0.2845 0.027 Uiso 1 1 calc R . .
C36 C 0.8283(7) 1.1819(7) 0.4235(5) 0.019(2) Uani 1 1 d U . .
C37 C 0.9285(7) 1.2259(7) 0.4296(6) 0.0212(3) Uani 1 1 d U . .
H72A H 0.9542 1.2419 0.3918 0.025 Uiso 1 1 calc R . .
C38 C 0.9788(8) 1.2406(8) 0.4930(6) 0.030(2) Uani 1 1 d U . .
H71A H 1.0448 1.2627 0.4976 0.036 Uiso 1 1 calc R . .
C39 C 0.8538(7) 1.1972(8) 0.5477(5) 0.022(2) Uani 1 1 d U . .
H75A H 0.8276 1.1924 0.5868 0.026 Uiso 1 1 calc R . .
C40 C 0.7932(8) 1.1711(8) 0.4825(7) 0.038(4) Uani 1 1 d . . .
H50A H 0.7289 1.1464 0.4801 0.045 Uiso 1 1 calc R . .
C41 C 0.4760(10) 1.0103(11) -0.0082(7) 0.051(3) Uani 1 1 d U . .
H51A H 0.5384 0.9831 -0.0083 0.061 Uiso 1 1 calc R . .
C42 C 0.4058(9) 1.0269(9) -0.0729(7) 0.0404(3) Uani 1 1 d U . .
H52A H 0.4201 1.0113 -0.1147 0.049 Uiso 1 1 calc R . .
C43 C 0.3154(8) 1.0681(9) -0.0671(6) 0.030(2) Uani 1 1 d U . .
C44 C 0.2954(9) 1.0897(9) -0.0044(6) 0.034(3) Uani 1 1 d U . .
H54A H 0.2351 1.1183 -0.0010 0.041 Uiso 1 1 calc R . .
C45 C 0.3670(8) 1.0677(8) 0.0521(6) 0.029(2) Uani 1 1 d U . .
H55A H 0.3524 1.0785 0.0946 0.035 Uiso 1 1 calc R . .
C46 C 0.2425(8) 1.0976(9) -0.1321(6) 0.031(4) Uani 1 1 d . . .
C47 C 0.2216(9) 1.1897(10) -0.1378(7) 0.043(3) Uani 1 1 d U . .
H62A H 0.2477 1.2298 -0.1029 0.051 Uiso 1 1 calc R . .
C48 C 0.1577(9) 1.2177(9) -0.2010(7) 0.039(3) Uani 1 1 d U . .
H61A H 0.1335 1.2763 -0.2046 0.047 Uiso 1 1 calc R . .
C49 C 0.1593(7) 1.0726(8) -0.2469(6) 0.023(2) Uani 1 1 d U . .
H65A H 0.1394 1.0343 -0.2840 0.027 Uiso 1 1 calc R . .
C50 C 0.2113(10) 1.0400(11) -0.1906(7) 0.053(3) Uani 1 1 d U . .
H64A H 0.2286 0.9795 -0.1876 0.064 Uiso 1 1 calc R . .
N1 N 0.4714(7) 0.9703(8) 0.1852(5) 0.039(4) Uani 1 1 d . . .
N2 N 0.0561(7) 0.7796(6) 0.3035(4) 0.021(2) Uani 1 1 d U A .
N3 N 0.6638(7) 1.1150(8) 0.0830(5) 0.039(3) Uani 1 1 d . . .
N4 N 1.0068(8) 1.3628(8) -0.0712(6) 0.0503(3) Uani 1 1 d U . .
H4B H 1.0414 1.3864 -0.0981 0.060 Uiso 0.50 1 calc PR . .
N5 N -0.1436(6) 0.6330(6) 0.4002(4) 0.0162(3) Uani 1 1 d U A .
N6 N -0.4571(8) 0.3900(8) 0.5689(5) 0.056(4) Uani 1 1 d . . .
H6A H -0.4923 0.3611 0.5929 0.067 Uiso 1 1 calc R A .
N7 N 0.6705(6) 1.0811(7) 0.2273(5) 0.036(3) Uani 1 1 d . . .
N8 N 0.9483(6) 1.2284(6) 0.5517(5) 0.020(2) Uani 1 1 d U . .
N9 N 0.4549(7) 1.0321(7) 0.0502(4) 0.029(3) Uani 1 1 d . . .
N10 N 0.1309(7) 1.1638(6) -0.2553(5) 0.026(2) Uani 1 1 d U . .
O3W O -0.0803(9) 1.9394(9) -0.5301(7) 0.0150(7) Uani 0.50 1 d PU . .

loop_
_atom_site_aniso_label
_atom_site_aniso_U_11
_atom_site_aniso_U_22
_atom_site_aniso_U_33
_atom_site_aniso_U_23
_atom_site_aniso_U_13
_atom_site_aniso_U_12
W12 0.0353(2) 0.0287(3) 0.0300(3) 0.0011(2) 0.0102(2) -0.0015(2)
W5 0.0270(2) 0.0312(3) 0.0356(3) -0.0095(3) 0.0138(2) -0.0032(2)
W3 0.0279(2) 0.0272(3) 0.0342(3) -0.0043(2) 0.0122(2) -0.0047(2)
W10 0.0403(3) 0.0398(3) 0.0242(3) -0.0042(3) 0.0088(2) 0.0027(3)
W1 0.0339(2) 0.0312(3) 0.0334(3) -0.0043(3) 0.0153(2) 0.0045(2)
W8 0.0275(2) 0.0296(3) 0.0310(3) -0.0014(3) 0.0065(2) -0.0020(2)
W9 0.0309(2) 0.0303(3) 0.0371(3) -0.0083(3) 0.0117(2) -0.0030(2)
W7 0.0252(2) 0.0298(3) 0.0334(3) 0.0043(3) 0.0040(2) -0.0027(2)
W6 0.0290(2) 0.0280(3) 0.0287(3) -0.0009(2) 0.0113(2) 0.0047(2)
W2 0.0290(2) 0.0289(3) 0.0284(3) -0.0003(2) 0.0066(2) 0.0029(2)
W11 0.0371(2) 0.0339(3) 0.0240(3) 0.0028(3) 0.0048(2) 0.0067(2)
W4 0.0304(2) 0.0413(3) 0.0205(2) 0.0009(2) 0.0069(2) 0.0097(2)
Ni1 0.0205(6) 0.0340(9) 0.0205(8) -0.0011(7) 0.0026(6) 0.0028(6)
Ni2 0.0218(6) 0.0308(9) 0.0237(8) 0.0026(7) 0.0050(6) 0.0006(7)
O1W 0.016(3) 0.023(5) 0.077(6) 0.000(5) 0.008(4) -0.001(3)
Cl1 0.020(3) 0.062(5) 0.046(4) -0.015(4) 0.003(3) 0.001(3)
O2W 0.0578(10) 0.0579(11) 0.0579(11) 0.0000(8) 0.0127(8) 0.0001(8)
O1 0.016(3) 0.018(3) 0.040(3) -0.006(3) 0.002(3) 0.001(3)
O2 0.022(3) 0.021(4) 0.053(5) -0.012(4) 0.027(3) -0.011(3)
O3 0.028(4) 0.039(5) 0.035(5) -0.012(4) 0.012(4) -0.002(4)
O4 0.0366(5) 0.0365(5) 0.0364(5) 0.0001(4) 0.0079(4) 0.0001(4)
O5 0.027(4) 0.062(6) 0.033(5) -0.005(5) 0.015(4) 0.001(4)
O6 0.027(3) 0.035(4) 0.034(3) -0.014(3) 0.001(3) -0.006(3)
O7 0.054(5) 0.029(5) 0.046(5) 0.014(5) 0.022(4) 0.019(4)
O8 0.025(3) 0.023(4) 0.040(5) -0.001(4) 0.018(3) 0.011(3)
O9 0.036(4) 0.053(6) 0.029(5) -0.008(5) 0.007(4) 0.007(4)
O10 0.0298(5) 0.0297(5) 0.0297(5) -0.0002(4) 0.0065(4) 0.0002(4)
O11 0.030(4) 0.072(6) 0.024(4) -0.004(5) 0.017(3) -0.016(4)
O12 0.044(4) 0.023(4) 0.029(4) -0.016(4) 0.000(4) -0.010(4)
O13 0.022(4) 0.028(5) 0.038(5) 0.015(4) 0.003(3) -0.007(3)
O14 0.027(3) 0.047(5) 0.009(3) 0.009(4) 0.003(3) 0.003(4)
O15 0.027(4) 0.035(5) 0.045(5) -0.017(5) -0.003(4) -0.019(4)
O16 0.0295(5) 0.0298(5) 0.0297(5) 0.0000(4) 0.0066(4) 0.0000(4)
O17 0.032(4) 0.016(4) 0.046(5) 0.015(4) 0.011(4) 0.004(3)
O18 0.029(3) 0.043(4) 0.025(3) -0.005(3) 0.019(2) 0.004(3)
O19 0.043(4) 0.031(4) 0.042(4) -0.029(4) 0.009(4) -0.004(4)
O20 0.022(3) 0.048(5) 0.033(4) -0.014(4) 0.020(3) -0.004(4)
O21 0.034(4) 0.022(4) 0.044(5) -0.016(4) 0.026(3) -0.003(3)
O22 0.009(3) 0.017(3) 0.029(3) 0.002(3) 0.009(2) -0.001(2)
O23 0.037(4) 0.036(5) 0.029(5) -0.008(4) 0.000(4) -0.007(4)
O24 0.056(5) 0.011(4) 0.037(5) 0.004(4) 0.006(4) -0.002(4)
O25 0.066(5) 0.017(4) 0.021(4) 0.005(4) 0.011(4) 0.009(4)
O26 0.0167(5) 0.0168(5) 0.0169(5) 0.0001(4) 0.0037(4) 0.0003(4)
O27 0.059(5) 0.025(5) 0.038(5) 0.005(4) 0.009(4) 0.002(4)
O28 0.015(3) 0.025(4) 0.043(5) -0.013(4) 0.002(3) 0.010(3)
O29 0.018(4) 0.081(7) 0.034(5) 0.011(5) 0.011(3) 0.019(4)
O30 0.014(3) 0.048(5) 0.024(4) -0.013(4) 0.005(3) -0.005(3)
O31 0.033(4) 0.031(5) 0.023(4) 0.000(4) -0.006(4) 0.007(4)
O32 0.080(6) 0.022(5) 0.062(6) -0.022(5) 0.021(5) -0.014(5)
O33 0.036(4) 0.036(5) 0.048(5) -0.029(4) -0.008(4) -0.012(4)
O34 0.047(5) 0.087(8) 0.036(5) -0.006(6) 0.007(5) -0.013(5)
O35 0.038(4) 0.075(7) 0.018(4) 0.005(5) 0.019(3) 0.012(5)
O36 0.051(5) 0.023(5) 0.017(4) -0.004(4) 0.004(4) -0.004(4)
O37 0.037(4) 0.019(4) 0.041(5) -0.015(4) 0.007(4) -0.007(4)
O38 0.037(4) 0.040(5) 0.061(5) 0.041(5) 0.023(4) 0.023(4)
O39 0.029(4) 0.048(5) 0.022(4) 0.010(4) 0.006(3) 0.022(4)
O40 0.024(4) 0.080(7) 0.055(6) -0.006(6) 0.008(4) -0.010(5)
C1 0.041(4) 0.020(4) 0.023(4) -0.015(3) 0.006(3) 0.002(3)
C2 0.033(6) 0.047(8) 0.034(7) -0.030(6) 0.008(5) -0.023(5)
C3 0.025(4) 0.021(4) 0.025(4) 0.000(3) 0.008(3) -0.002(3)
C4 0.034(4) 0.037(4) 0.029(4) -0.001(4) 0.014(3) -0.001(3)
C5 0.035(4) 0.034(4) 0.044(4) 0.002(4) 0.004(3) -0.004(3)
C6 0.031(6) 0.043(8) 0.022(6) 0.001(6) 0.009(5) -0.026(5)
C7 0.022(4) 0.024(4) 0.028(4) -0.010(3) -0.001(3) -0.008(3)
C8 0.037(4) 0.037(4) 0.034(4) 0.000(4) 0.020(3) 0.004(3)
C9 0.017(3) 0.023(4) 0.015(4) -0.008(3) -0.003(3) -0.011(3)
C10 0.032(6) 0.015(6) 0.018(6) 0.008(5) 0.002(5) -0.002(5)
C11 0.078(5) 0.078(5) 0.082(5) -0.003(4) 0.025(4) 0.007(4)
C12 0.065(4) 0.065(5) 0.065(5) 0.006(4) 0.020(4) 0.008(4)
C13 0.032(4) 0.028(4) 0.037(4) 0.006(3) 0.005(3) 0.007(3)
C14 0.045(4) 0.057(5) 0.059(5) 0.005(4) 0.019(3) 0.004(4)
C15 0.032(6) 0.036(8) 0.080(11) -0.003(8) 0.011(7) 0.014(6)
C16 0.055(4) 0.049(4) 0.051(5) -0.002(4) 0.003(3) 0.003(4)
C17 0.090(5) 0.082(4) 0.092(5) 0.006(4) 0.014(3) 0.000(4)
C18 0.081(4) 0.072(5) 0.071(5) 0.005(4) 0.009(3) 0.000(4)
C19 0.049(4) 0.044(5) 0.046(4) -0.005(4) 0.016(3) -0.006(4)
C20 0.080(5) 0.081(5) 0.083(5) -0.006(4) 0.023(4) -0.006(4)
C21 0.022(4) 0.029(4) 0.025(4) 0.006(3) 0.009(3) 0.007(3)
C22 0.040(4) 0.033(4) 0.036(4) -0.001(4) 0.017(3) 0.001(3)
C23 0.015(4) 0.025(6) 0.021(6) -0.001(5) 0.003(4) 0.014(5)
C24 0.027(4) 0.035(4) 0.037(4) -0.006(4) 0.004(3) 0.009(3)
C25 0.047(7) 0.012(7) 0.067(10) -0.001(7) 0.000(7) 0.004(6)
C26 0.037(6) 0.015(6) 0.027(6) 0.000(5) 0.005(5) 0.008(5)
C27 0.0363(5) 0.0363(5) 0.0363(5) 0.0000(4) 0.0081(4) -0.0001(4)
C28 0.038(4) 0.038(4) 0.036(4) 0.003(4) 0.015(3) -0.011(3)
C29 0.033(4) 0.042(4) 0.034(4) 0.007(4) 0.002(3) 0.002(3)
C30 0.030(6) 0.067(10) 0.053(8) -0.008(8) 0.024(6) -0.012(7)
C31 0.030(4) 0.027(4) 0.020(4) -0.001(3) -0.006(3) 0.001(3)
C32 0.032(6) 0.041(8) 0.084(11) 0.014(9) 0.011(7) 0.016(6)
C33 0.031(4) 0.035(4) 0.036(4) 0.005(4) 0.004(3) -0.009(3)
C34 0.029(4) 0.030(4) 0.029(4) -0.002(3) 0.013(3) -0.005(3)
C35 0.025(4) 0.027(4) 0.020(4) 0.006(3) 0.017(3) -0.001(3)
C36 0.020(4) 0.019(4) 0.015(4) 0.004(3) -0.001(3) -0.007(3)
C37 0.0212(5) 0.0212(5) 0.0212(5) 0.0001(4) 0.0045(4) 0.0000(4)
C38 0.032(4) 0.031(4) 0.029(4) 0.002(3) 0.012(3) -0.009(3)
C39 0.025(4) 0.024(4) 0.019(4) 0.000(3) 0.009(3) 0.005(3)
C40 0.011(5) 0.030(7) 0.072(9) 0.019(7) 0.010(6) 0.002(5)
C41 0.042(4) 0.058(5) 0.051(5) -0.002(4) 0.006(3) -0.004(4)
C42 0.0404(5) 0.0404(5) 0.0404(5) 0.0000(4) 0.0088(4) 0.0001(4)
C43 0.024(4) 0.039(4) 0.026(4) 0.000(4) 0.005(3) -0.008(3)
C44 0.032(4) 0.043(4) 0.028(4) 0.001(4) 0.009(3) -0.001(3)
C45 0.034(4) 0.031(4) 0.022(4) -0.003(3) 0.009(3) 0.001(3)
C46 0.019(5) 0.044(8) 0.024(7) 0.009(6) -0.005(5) 0.000(5)
C47 0.045(4) 0.044(4) 0.038(4) 0.005(4) 0.008(3) 0.011(4)
C48 0.043(4) 0.031(4) 0.041(4) -0.008(4) 0.007(3) 0.004(3)
C49 0.022(4) 0.024(4) 0.020(4) -0.004(3) 0.000(3) 0.006(3)
C50 0.055(4) 0.058(5) 0.048(5) 0.003(4) 0.012(3) 0.013(4)
N1 0.033(5) 0.070(8) 0.015(5) 0.005(6) 0.004(4) -0.016(5)
N2 0.027(3) 0.022(4) 0.013(3) -0.003(3) 0.003(3) -0.001(3)
N3 0.022(5) 0.068(8) 0.024(5) 0.023(6) -0.002(4) -0.010(5)
N4 0.0503(5) 0.0504(5) 0.0502(5) 0.0000(4) 0.0109(4) 0.0000(4)
N5 0.0162(5) 0.0163(5) 0.0162(5) 0.0000(4) 0.0037(4) -0.0003(4)
N6 0.084(7) 0.052(7) 0.023(6) 0.009(6) -0.007(5) -0.053(6)
N7 0.017(4) 0.035(6) 0.057(7) 0.023(6) 0.008(4) 0.002(4)
N8 0.017(3) 0.018(4) 0.030(4) 0.003(3) 0.014(3) 0.005(3)
N9 0.030(5) 0.050(7) 0.008(4) -0.003(5) 0.008(4) -0.002(5)
N10 0.034(4) 0.020(4) 0.024(4) -0.005(3) 0.009(3) 0.009(3)
O3W 0.0151(10) 0.0153(11) 0.0146(11) 0.0000(8) 0.0034(8) -0.0001(8)

loop_
_atom_type_symbol
_atom_type_description
_atom_type_scat_dispersion_real
_atom_type_scat_dispersion_imag
_atom_type_scat_source
C C 0.0033 0.0016 'International Tables Vol C Tables 4.2.6.8 and 6.1.1.4'
H H 0.0000 0.0000 'International Tables Vol C Tables 4.2.6.8 and 6.1.1.4'
B B 0.0013 0.0007 'International Tables Vol C Tables 4.2.6.8 and 6.1.1.4'
N N 0.0061 0.0033 'International Tables Vol C Tables 4.2.6.8 and 6.1.1.4'
O O 0.0106 0.0060 'International Tables Vol C Tables 4.2.6.8 and 6.1.1.4'
Ni Ni 0.3393 1.1124 'International Tables Vol C Tables 4.2.6.8 and 6.1.1.4'
W W -0.8490 6.8722 'International Tables Vol C Tables 4.2.6.8 and 6.1.1.4'
Cl Cl 0.1484 0.1585 'International Tables Vol C Tables 4.2.6.8 and 6.1.1.4'

loop_
_geom_angle_atom_site_label_1
_geom_angle_atom_site_label_2
_geom_angle_atom_site_label_3
_geom_angle
_geom_angle_site_symmetry_1
_geom_angle_site_symmetry_3
O40 W12 O13 100.7(4) . .
O40 W12 O36 98.4(4) . .
O13 W12 O36 89.9(3) . .
O40 W12 O21 99.7(4) . .
O13 W12 O21 84.5(3) . .
O36 W12 O21 161.8(3) . .
O40 W12 O39 97.8(4) . .
O13 W12 O39 161.4(4) . .
O36 W12 O39 90.0(3) . .
O21 W12 O39 89.9(3) . .
O40 W12 O37 171.7(3) . .
O13 W12 O37 85.5(3) . .
O36 W12 O37 75.9(3) . .
O21 W12 O37 86.3(3) . .
O39 W12 O37 76.4(3) . .
O19 W5 O12 100.9(4) . .
O19 W5 O21 100.5(4) . .
O12 W5 O21 89.1(3) . .
O19 W5 O20 101.1(4) . .
O12 W5 O20 157.8(3) . .
O21 W5 O20 89.6(3) . .
O19 W5 O15 99.2(4) . .
O12 W5 O15 86.8(4) . .
O21 W5 O15 160.3(3) . .
O20 W5 O15 87.0(3) . .
O19 W5 O18 172.5(4) . .
O12 W5 O18 84.5(3) . .
O21 W5 O18 84.6(3) . .
O20 W5 O18 73.3(3) . .
O15 W5 O18 75.8(3) . .
O11 W3 O3 97.2(4) . .
O11 W3 O13 102.8(4) . .
O3 W3 O13 92.5(3) . .
O11 W3 O12 100.6(4) . .
O3 W3 O12 162.1(3) . .
O13 W3 O12 86.3(3) . .
O11 W3 O8 97.3(4) . .
O3 W3 O8 87.5(3) . .
O13 W3 O8 159.7(3) . .
O12 W3 O8 87.5(3) . .
O11 W3 O6 172.9(4) . .
O3 W3 O6 77.8(3) . .
O13 W3 O6 82.6(3) . .
O12 W3 O6 84.3(3) . .
O8 W3 O6 77.7(3) . .
O34 W10 O35 101.7(4) . .
O34 W10 O33 99.8(4) . .
O35 W10 O33 88.0(4) . .
O34 W10 O5 99.2(4) . .
O35 W10 O5 159.0(4) . .
O33 W10 O5 86.3(4) . .
O34 W10 O36 102.1(4) . .
O35 W10 O36 89.3(4) . .
O33 W10 O36 158.0(4) . .
O5 W10 O36 88.5(4) . .
O34 W10 O37 173.3(4) . .
O35 W10 O37 74.9(3) . .
O33 W10 O37 85.9(3) . .
O5 W10 O37 84.6(3) . .
O36 W10 O37 72.4(3) . .
O1 W1 O4 95.1(4) . .
O1 W1 O5 101.0(4) . .
O4 W1 O5 88.2(4) . .
O1 W1 O2 94.1(3) . .
O4 W1 O2 87.4(3) . .
O5 W1 O2 164.5(4) . .
O1 W1 O3 99.8(3) . .
O4 W1 O3 164.4(4) . .
O5 W1 O3 93.4(3) . .
O2 W1 O3 87.1(3) . .
O1 W1 O6 171.9(3) . .
O4 W1 O6 86.3(3) . .
O5 W1 O6 87.0(3) . .
O2 W1 O6 78.0(3) . .
O3 W1 O6 78.3(3) . .
O29 W8 O31 101.3(4) . .
O29 W8 O26 100.3(4) . .
O31 W8 O26 158.3(3) . .
O29 W8 O30 98.9(4) . .
O31 W8 O30 89.3(3) . .
O26 W8 O30 89.5(3) . .
O29 W8 O23 102.6(4) . .
O31 W8 O23 85.9(3) . .
O26 W8 O23 87.3(3) . .
O30 W8 O23 158.5(3) . .
O29 W8 O28 170.9(4) . .
O31 W8 O28 85.1(3) . .
O26 W8 O28 73.7(3) . .
O30 W8 O28 74.5(3) . .
O23 W8 O28 84.2(3) . .
O32 W9 O27 101.2(4) . .
O32 W9 O30 98.3(4) . .
O27 W9 O30 89.4(4) . .
O32 W9 O33 98.1(4) . .
O27 W9 O33 160.6(4) . .
O30 W9 O33 89.2(3) . .
O32 W9 O4 100.6(4) . .
O27 W9 O4 87.5(4) . .
O30 W9 O4 161.1(3) . .
O33 W9 O4 87.5(3) . .
O32 W9 O28 173.4(4) . .
O27 W9 O28 75.2(3) . .
O30 W9 O28 76.2(3) . .
O33 W9 O28 85.7(3) . .
O4 W9 O28 84.9(3) . .
O25 W7 O10 101.0(4) . .
O25 W7 O26 98.4(4) . .
O10 W7 O26 160.6(3) . .
O25 W7 O17 101.1(4) . .
O10 W7 O17 88.6(3) . .
O26 W7 O17 88.6(3) . .
O25 W7 O27 98.8(4) . .
O10 W7 O27 88.6(4) . .
O26 W7 O27 87.5(3) . .
O17 W7 O27 160.0(4) . .
O25 W7 O28 168.5(3) . .
O10 W7 O28 87.1(3) . .
O26 W7 O28 73.5(3) . .
O17 W7 O28 87.1(3) . .
O27 W7 O28 73.0(3) . .
O22 W6 O23 103.0(3) . .
O22 W6 O24 98.9(3) . .
O23 W6 O24 88.0(3) . .
O22 W6 O20 92.6(3) . .
O23 W6 O20 164.4(4) . .
O24 W6 O20 89.8(3) . .
O22 W6 O16 95.6(3) . .
O23 W6 O16 90.5(3) . .
O24 W6 O16 165.3(4) . .
O20 W6 O16 87.7(3) . .
O22 W6 O18 167.3(3) . .
O23 W6 O18 88.6(3) . .
O24 W6 O18 86.5(3) . .
O20 W6 O18 75.9(3) . .
O16 W6 O18 78.8(3) . .
O7 W2 O9 102.7(4) . .
O7 W2 O2 97.9(4) . .
O9 W2 O2 159.4(3) . .
O7 W2 O10 100.1(4) . .
O9 W2 O10 87.9(4) . .
O2 W2 O10 87.3(3) . .
O7 W2 O8 98.8(4) . .
O9 W2 O8 89.2(4) . .
O2 W2 O8 88.9(3) . .
O10 W2 O8 161.1(3) . .
O7 W2 O6 171.8(4) . .
O9 W2 O6 84.3(3) . .
O2 W2 O6 75.3(3) . .
O10 W2 O6 84.2(3) . .
O8 W2 O6 76.9(3) . .
O38 W11 O35 102.7(4) . .
O38 W11 O31 100.7(4) . .
O35 W11 O31 90.8(4) . .
O38 W11 O24 99.4(4) . .
O35 W11 O24 157.9(3) . .
O31 W11 O24 85.6(3) . .
O38 W11 O39 98.1(4) . .
O35 W11 O39 88.9(4) . .
O31 W11 O39 160.8(3) . .
O24 W11 O39 87.5(3) . .
O38 W11 O37 171.5(4) . .
O35 W11 O37 74.9(3) . .
O31 W11 O37 87.6(3) . .
O24 W11 O37 83.1(3) . .
O39 W11 O37 73.8(3) . .
O14 W4 O17 101.6(4) . .
O14 W4 O9 103.9(4) . .
O17 W4 O9 88.5(4) . .
O14 W4 O16 97.0(4) . .
O17 W4 O16 87.4(3) . .
O9 W4 O16 159.2(3) . .
O14 W4 O15 99.2(4) . .
O17 W4 O15 159.1(4) . .
O9 W4 O15 88.7(4) . .
O16 W4 O15 87.9(3) . .
O14 W4 O18 170.1(3) . .
O17 W4 O18 84.6(3) . .
O9 W4 O18 83.9(3) . .
O16 W4 O18 75.4(3) . .
O15 W4 O18 74.5(3) . .
N7 Ni1 N3 89.4(4) . .
N7 Ni1 N9 167.5(4) . .
N3 Ni1 N9 90.4(4) . .
N7 Ni1 N1 96.5(4) . .
N3 Ni1 N1 174.1(4) . .
N9 Ni1 N1 83.8(4) . .
N7 Ni1 O1W 95.5(4) . .
N3 Ni1 O1W 92.4(4) . .
N9 Ni1 O1W 96.9(4) . .
N1 Ni1 O1W 87.3(4) . .
N7 Ni1 O1 82.4(3) . 1_565
N3 Ni1 O1 85.7(4) . 1_565
N9 Ni1 O1 85.2(3) . 1_565
N1 Ni1 O1 94.8(4) . 1_565
O1W Ni1 O1 177.2(3) . 1_565
O22 Ni2 N10 82.0(3) . 2_545
O22 Ni2 O2W 172.7(7) . .
N10 Ni2 O2W 96.6(6) 2_545 .
O22 Ni2 N5 90.8(3) . .
N10 Ni2 N5 90.3(3) 2_545 .
O2W Ni2 N5 96.4(7) . .
O22 Ni2 N2 87.4(3) . .
N10 Ni2 N2 91.3(4) 2_545 .
O2W Ni2 N2 85.5(7) . .
N5 Ni2 N2 177.3(3) . .
O22 Ni2 N8 87.6(3) . 2_646
N10 Ni2 N8 169.4(4) 2_545 2_646
O2W Ni2 N8 94.0(6) . 2_646
N5 Ni2 N8 88.1(3) . 2_646
N2 Ni2 N8 89.9(3) . 2_646
O22 Ni2 Cl1 175.8(3) . .
N10 Ni2 Cl1 95.4(3) 2_545 .
O2W Ni2 Cl1 4.0(7) . .
N5 Ni2 Cl1 92.6(3) . .
N2 Ni2 Cl1 89.4(3) . .
N8 Ni2 Cl1 95.1(3) 2_646 .
O6 B1 O18 108.5(7) . .
O6 B1 O28 113.1(8) . .
O18 B1 O28 110.1(8) . .
O6 B1 O37 107.4(8) . .
O18 B1 O37 106.8(8) . .
O28 B1 O37 110.6(7) . .
W1 O1 Ni1 155.5(5) . 1_545
W2 O2 W1 118.7(4) . .
W3 O3 W1 115.8(4) . .
W1 O4 W9 145.8(5) . .
W1 O5 W10 148.6(5) . .
B1 O6 W1 126.5(6) . .
B1 O6 W3 129.3(6) . .
W1 O6 W3 88.1(3) . .
B1 O6 W2 125.1(7) . .
W1 O6 W2 87.9(3) . .
W3 O6 W2 86.5(2) . .
W2 O8 W3 118.9(3) . .
W2 O9 W4 149.8(4) . .
W7 O10 W2 146.7(5) . .
W5 O12 W3 146.3(4) . .
W12 O13 W3 151.9(5) . .
W5 O15 W4 121.2(4) . .
W6 O16 W4 117.4(4) . .
W4 O17 W7 147.1(5) . .
B1 O18 W6 125.3(5) . .
B1 O18 W5 127.4(6) . .
W6 O18 W5 89.3(3) . .
B1 O18 W4 125.8(6) . .
W6 O18 W4 88.4(3) . .
W5 O18 W4 88.4(2) . .
W6 O20 W5 121.5(4) . .
W5 O21 W12 149.0(4) . .
W6 O22 Ni2 162.1(4) . .
W6 O23 W8 147.8(5) . .
W6 O24 W11 148.3(4) . .
W8 O26 W7 122.6(4) . .
W9 O27 W7 121.2(4) . .
B1 O28 W9 125.3(6) . .
B1 O28 W8 127.4(6) . .
W9 O28 W8 89.9(2) . .
B1 O28 W7 122.8(5) . .
W9 O28 W7 90.6(3) . .
W8 O28 W7 90.1(3) . .
W9 O30 W8 119.3(3) . .
W8 O31 W11 149.9(4) . .
W10 O33 W9 148.6(4) . .
W10 O35 W11 122.6(4) . .
W12 O36 W10 121.5(5) . .
B1 O37 W12 128.7(5) . .
B1 O37 W11 124.7(6) . .
W12 O37 W11 90.2(3) . .
B1 O37 W10 123.7(6) . .
W12 O37 W10 90.0(3) . .
W11 O37 W10 87.6(3) . .
W12 O39 W11 119.4(4) . .
N1 C1 C2 120.7(12) . .
N1 C1 H1A 119.7 . .
C2 C1 H1A 119.7 . .
C3 C2 C1 124.6(11) . .
C3 C2 H2A 117.7 . .
C1 C2 H2A 117.7 . .
C4 C3 C2 110.0(11) . .
C4 C3 C6 124.6(11) . .
C2 C3 C6 125.3(11) . .
C5 C4 C3 127.6(13) . .
C5 C4 H4A 116.2 . .
C3 C4 H4A 116.2 . .
C4 C5 N1 120.3(12) . .
C4 C5 H5A 119.8 . .
N1 C5 H5A 119.8 . .
C7 C6 C10 115.3(11) . .
C7 C6 C3 123.1(11) . .
C10 C6 C3 121.2(11) . .
C6 C7 C8 122.6(11) . .
C6 C7 H7A 118.7 . .
C8 C7 H7A 118.7 . .
N2 C8 C7 118.9(11) . .
N2 C8 H8A 120.6 . .
C7 C8 H8A 120.6 . .
C10 C9 N2 124.3(10) . .
C10 C9 H9A 117.8 . .
N2 C9 H9A 117.8 . .
C9 C10 C6 121.9(11) . .
C9 C10 H10A 119.1 . .
C6 C10 H10A 119.1 . .
N3 C11 C12 120.5(15) . .
N3 C11 H11A 119.8 . .
C12 C11 H11A 119.8 . .
C11 C12 C13 122.2(16) . .
C11 C12 H12A 118.9 . .
C13 C12 H12A 118.9 . .
C14 C13 C12 113.1(13) . .
C14 C13 C16 123.4(12) . .
C12 C13 C16 123.2(13) . .
C13 C14 C15 120.2(12) . .
C13 C14 H14A 119.9 . .
C15 C14 H14A 119.9 . .
N3 C15 C14 124.4(13) . .
N3 C15 H15A 117.8 . .
C14 C15 H15A 117.8 . .
C17 C16 C20 111.0(16) . .
C17 C16 C13 126.2(15) . .
C20 C16 C13 122.2(14) . .
C16 C17 C18 117.8(17) . .
C16 C17 H17A 121.1 . .
C18 C17 H17A 121.1 . .
N4 C18 C17 122.9(16) . .
N4 C18 H18A 118.5 . .
C17 C18 H18A 118.5 . .
N4 C19 C20 118.2(15) . .
N4 C19 H19A 120.9 . .
C20 C19 H19A 120.9 . .
C19 C20 C16 127.9(17) . .
C19 C20 H20A 116.1 . .
C16 C20 H20A 116.1 . .
N5 C21 C22 124.4(10) . .
N5 C21 H21A 117.8 . .
C22 C21 H21A 117.8 . .
C21 C22 C23 122.3(11) . .
C21 C22 H22A 118.9 . .
C23 C22 H22A 118.9 . .
C22 C23 C24 113.4(11) . .
C22 C23 C26 126.7(11) . .
C24 C23 C26 119.9(10) . .
C23 C24 C25 121.7(11) . .
C23 C24 H24A 119.1 . .
C25 C24 H24A 119.1 . .
N5 C25 C24 120.0(11) . .
N5 C25 H25A 120.0 . .
C24 C25 H25A 120.0 . .
C27 C26 C30 121.5(12) . .
C27 C26 C23 119.9(11) . .
C30 C26 C23 118.5(11) . .
C26 C27 C28 120.3(12) . .
C26 C27 H27A 119.8 . .
C28 C27 H27A 119.8 . .
N6 C28 C27 117.4(12) . .
N6 C28 H28A 121.3 . .
C27 C28 H28A 121.3 . .
N6 C29 C30 121.1(13) . .
N6 C29 H29A 119.5 . .
C30 C29 H29A 119.5 . .
C29 C30 C26 115.6(13) . .
C29 C30 H30A 122.2 . .
C26 C30 H30A 122.2 . .
N7 C31 C32 132.2(12) . .
N7 C31 H41A 113.9 . .
C32 C31 H41A 113.9 . .
C31 C32 C33 110.8(11) . .
C31 C32 H42A 124.6 . .
C33 C32 H42A 124.6 . .
C36 C33 C34 126.3(12) . .
C36 C33 C32 117.1(11) . .
C34 C33 C32 116.5(11) . .
C35 C34 C33 123.1(12) . .
C35 C34 H44A 118.4 . .
C33 C34 H44A 118.4 . .
C34 C35 N7 126.8(11) . .
C34 C35 H45A 116.6 . .
N7 C35 H45A 116.6 . .
C40 C36 C33 123.5(10) . .
C40 C36 C37 117.2(9) . .
C33 C36 C37 119.2(10) . .
C38 C37 C36 114.7(11) . .
C38 C37 H72A 122.7 . .
C36 C37 H72A 122.7 . .
C37 C38 N8 129.3(11) . .
C37 C38 H71A 115.4 . .
N8 C38 H71A 115.4 . .
N8 C39 C40 119.4(10) . .
N8 C39 H75A 120.3 . .
C40 C39 H75A 120.3 . .
C36 C40 C39 121.4(10) . .
C36 C40 H50A 119.3 . .
C39 C40 H50A 119.3 . .
N9 C41 C42 122.4(13) . .
N9 C41 H51A 118.8 . .
C42 C41 H51A 118.8 . .
C43 C42 C41 114.1(13) . .
C43 C42 H52A 122.9 . .
C41 C42 H52A 122.9 . .
C44 C43 C42 121.9(10) . .
C44 C43 C46 120.0(11) . .
C42 C43 C46 117.8(11) . .
C45 C44 C43 117.4(11) . .
C45 C44 H54A 121.3 . .
C43 C44 H54A 121.3 . .
N9 C45 C44 123.8(12) . .
N9 C45 H55A 118.1 . .
C44 C45 H55A 118.1 . .
C47 C46 C50 120.0(11) . .
C47 C46 C43 115.8(11) . .
C50 C46 C43 123.1(12) . .
C46 C47 C48 115.5(12) . .
C46 C47 H62A 122.3 . .
C48 C47 H62A 122.3 . .
N10 C48 C47 123.2(12) . .
N10 C48 H61A 118.4 . .
C47 C48 H61A 118.4 . .
C50 C49 N10 123.3(12) . .
C50 C49 H65A 118.4 . .
N10 C49 H65A 118.4 . .
C49 C50 C46 119.6(14) . .
C49 C50 H64A 120.2 . .
C46 C50 H64A 120.2 . .
C1 N1 C5 116.7(11) . .
C1 N1 Ni1 122.6(9) . .
C5 N1 Ni1 120.1(9) . .
C9 N2 C8 116.8(10) . .
C9 N2 Ni2 123.7(7) . .
C8 N2 Ni2 118.7(8) . .
C15 N3 C11 117.8(13) . .
C15 N3 Ni1 121.0(10) . .
C11 N3 Ni1 120.9(10) . .
C19 N4 C18 119.8(14) . .
C19 N4 H4B 120.1 . .
C18 N4 H4B 120.1 . .
C21 N5 C25 118.1(10) . .
C21 N5 Ni2 121.9(7) . .
C25 N5 Ni2 120.0(8) . .
C29 N6 C28 124.0(12) . .
C29 N6 H6A 118.0 . .
C28 N6 H6A 118.0 . .
C35 N7 C31 110.2(10) . .
C35 N7 Ni1 123.6(8) . .
C31 N7 Ni1 124.7(8) . .
C39 N8 C38 117.5(9) . .
C39 N8 Ni2 113.3(7) . 2_656
C38 N8 Ni2 125.3(7) . 2_656
C45 N9 C41 120.2(10) . .
C45 N9 Ni1 117.2(8) . .
C41 N9 Ni1 120.6(8) . .
C48 N10 C49 117.7(9) . .
C48 N10 Ni2 123.3(8) . 2
C49 N10 Ni2 118.9(7) . 2

loop_
_geom_bond_atom_site_label_1
_geom_bond_atom_site_label_2
_geom_bond_distance
_geom_bond_site_symmetry_2
W12 O40 1.740(10) .
W12 O13 1.843(7) .
W12 O36 1.864(8) .
W12 O21 1.893(8) .
W12 O39 1.904(7) .
W12 O37 2.298(8) .
W5 O19 1.765(8) .
W5 O12 1.864(8) .
W5 O21 1.885(8) .
W5 O20 1.899(7) .
W5 O15 1.903(9) .
W5 O18 2.395(8) .
W3 O11 1.675(8) .
W3 O3 1.890(8) .
W3 O13 1.925(7) .
W3 O12 1.937(8) .
W3 O8 1.952(8) .
W3 O6 2.406(8) .
W10 O34 1.728(10) .
W10 O35 1.875(8) .
W10 O33 1.891(9) .
W10 O5 1.900(8) .
W10 O36 1.938(8) .
W10 O37 2.393(9) .
W1 O1 1.700(8) .
W1 O4 1.859(8) .
W1 O5 1.870(8) .
W1 O2 1.954(8) .
W1 O3 1.987(8) .
W1 O6 2.315(8) .
W8 O29 1.666(7) .
W8 O31 1.884(8) .
W8 O26 1.901(7) .
W8 O30 1.935(8) .
W8 O23 1.954(8) .
W8 O28 2.361(7) .
W9 O32 1.680(9) .
W9 O27 1.878(9) .
W9 O30 1.895(7) .
W9 O33 1.914(9) .
W9 O4 1.961(7) .
W9 O28 2.318(8) .
W7 O25 1.684(8) .
W7 O10 1.907(7) .
W7 O26 1.909(6) .
W7 O17 1.938(8) .
W7 O27 1.941(9) .
W7 O28 2.363(8) .
W6 O22 1.745(7) .
W6 O23 1.823(8) .
W6 O24 1.854(8) .
W6 O20 1.884(8) .
W6 O16 1.910(8) .
W6 O18 2.302(8) .
W2 O7 1.722(8) .
W2 O9 1.883(9) .
W2 O2 1.902(8) .
W2 O10 1.909(7) .
W2 O8 1.921(8) .
W2 O6 2.461(8) .
W11 O38 1.684(7) .
W11 O35 1.891(9) .
W11 O31 1.894(8) .
W11 O24 1.930(8) .
W11 O39 1.936(8) .
W11 O37 2.382(7) .
W4 O14 1.693(7) .
W4 O17 1.855(7) .
W4 O9 1.889(9) .
W4 O16 1.942(8) .
W4 O15 1.947(8) .
W4 O18 2.418(8) .
Ni1 N7 2.034(10) .
Ni1 N3 2.114(11) .
Ni1 N9 2.114(8) .
Ni1 N1 2.117(11) .
Ni1 O1W 2.116(8) .
Ni1 O1 2.154(8) 1_565
Ni2 O22 2.079(7) .
Ni2 N10 2.097(9) 2_545
Ni2 O2W 2.10(2) .
Ni2 N5 2.110(9) .
Ni2 N2 2.134(10) .
Ni2 N8 2.135(8) 2_646
Ni2 Cl1 2.288(7) .
B1 O6 1.446(12) .
B1 O18 1.528(14) .
B1 O28 1.545(13) .
B1 O37 1.546(14) .
O1 Ni1 2.154(8) 1_545
C1 N1 1.272(16) .
C1 C2 1.409(18) .
C1 H1A 0.9300 .
C2 C3 1.397(17) .
C2 H2A 0.9300 .
C3 C4 1.356(16) .
C3 C6 1.444(16) .
C4 C5 1.292(18) .
C4 H4A 0.9300 .
C5 N1 1.437(17) .
C5 H5A 0.9300 .
C6 C7 1.356(17) .
C6 C10 1.428(15) .
C7 C8 1.418(17) .
C7 H7A 0.9300 .
C8 N2 1.383(15) .
C8 H8A 0.9300 .
C9 C10 1.283(16) .
C9 N2 1.381(15) .
C9 H9A 0.9300 .
C10 H10A 0.9300 .
C11 N3 1.38(2) .
C11 C12 1.41(3) .
C11 H11A 0.9300 .
C12 C13 1.42(2) .
C12 H12A 0.9300 .
C13 C14 1.411(19) .
C13 C16 1.42(2) .
C14 C15 1.42(2) .
C14 H14A 0.9300 .
C15 N3 1.285(16) .
C15 H15A 0.9300 .
C16 C17 1.41(2) .
C16 C20 1.42(2) .
C17 C18 1.45(3) .
C17 H17A 0.9300 .
C18 N4 1.33(2) .
C18 H18A 0.9300 .
C19 N4 1.297(18) .
C19 C20 1.35(2) .
C19 H19A 0.9300 .
C20 H20A 0.9300 .
C21 N5 1.306(14) .
C21 C22 1.362(17) .
C21 H21A 0.9300 .
C22 C23 1.396(16) .
C22 H22A 0.9300 .
C23 C24 1.405(16) .
C23 C26 1.421(17) .
C24 C25 1.431(19) .
C24 H24A 0.9300 .
C25 N5 1.352(16) .
C25 H25A 0.9300 .
C26 C27 1.371(17) .
C26 C30 1.405(19) .
C27 C28 1.395(19) .
C27 H27A 0.9300 .
C28 N6 1.339(18) .
C28 H28A 0.9300 .
C29 N6 1.334(17) .
C29 C30 1.40(2) .
C29 H29A 0.9300 .
C30 H30A 0.9300 .
C31 N7 1.358(15) .
C31 C32 1.466(17) .
C31 H41A 0.9300 .
C32 C33 1.48(2) .
C32 H42A 0.9300 .
C33 C36 1.380(15) .
C33 C34 1.417(17) .
C34 C35 1.340(15) .
C34 H44A 0.9300 .
C35 N7 1.358(15) .
C35 H45A 0.9300 .
C36 C40 1.376(18) .
C36 C37 1.477(14) .
C37 C38 1.321(15) .
C37 H72A 0.9300 .
C38 N8 1.342(16) .
C38 H71A 0.9300 .
C39 N8 1.336(13) .
C39 C40 1.433(16) .
C39 H75A 0.9300 .
C40 H50A 0.9300 .
C41 N9 1.306(18) .
C41 C42 1.448(18) .
C41 H51A 0.9300 .
C42 C43 1.388(17) .
C42 H52A 0.9300 .
C43 C44 1.380(18) .
C43 C46 1.513(15) .
C44 C45 1.355(15) .
C44 H54A 0.9300 .
C45 N9 1.302(15) .
C45 H55A 0.9300 .
C46 C47 1.403(19) .
C46 C50 1.441(19) .
C47 C48 1.428(17) .
C47 H62A 0.9300 .
C48 N10 1.338(15) .
C48 H61A 0.9300 .
C49 C50 1.287(17) .
C49 N10 1.413(15) .
C49 H65A 0.9300 .
C50 H64A 0.9300 .
N4 H4B 0.8600 .
N6 H6A 0.8600 .
N8 Ni2 2.135(8) 2_656
N10 Ni2 2.097(9) 2
